data_7134163
loop_
_publ_author_name
'Guo, Jian'
'Nie, Chenyang'
'Li, Shitai'
'Yan, Nana'
'Guo, Peng'
'Liu, Zhongmin'

_publ_section_title
;
 Revealing CO2 Adsorption Blocking Mechanism in Flexible Low-Silica
 Small-pore Zeolites via Three-Dimensional Electron Diffraction
;
_journal_name_full 'Chemical Communications'
_journal_paper_doi 10.1039/D4CC06791F
_journal_year 2025
_chemical_formula_sum 'Al5.8 Na5.873 O32 Si10.2'
_chemical_formula_weight 1090.03
_chemical_name_systematic DH-Na-PHI
_space_group_IT_number 11
_space_group_name_Hall '-P 2yb'
_space_group_name_H-M_alt 'P 1 21/m 1'
_symmetry_cell_setting monoclinic
_symmetry_Int_Tables_number 11
_symmetry_space_group_name_Hall '-P 2yb'
_symmetry_space_group_name_H-M 'P 1 21/m 1'
_audit_update_record
;
2024-11-13 deposited with the CCDC.	2025-01-10 downloaded from the CCDC.
;
_cell_angle_alpha 90
_cell_angle_beta 106.69(3)
_cell_angle_gamma 90
_cell_formula_units_Z 1
_cell_length_a 8.0620(16)
_cell_length_b 13.126(3)
_cell_length_c 8.1170(16)
_cell_measurement_reflns_used 2731
_cell_measurement_temperature 293
_cell_measurement_theta_max 63.2
_cell_measurement_theta_min 57.2
_cell_volume 822.8(3)
_diffrn_ambient_temperature 293
_diffrn_measured_fraction_theta_max 0.86
_diffrn_measurement_device_type 'JEOL 2100 Plus'
_diffrn_radiation_probe electron
_diffrn_radiation_type electron
_diffrn_radiation_wavelength 0.0251
_diffrn_reflns_av_R_equivalents 0.1902
_diffrn_reflns_av_unetI/netI 0.1753
_diffrn_reflns_limit_h_max 8
_diffrn_reflns_limit_h_min -8
_diffrn_reflns_limit_k_max 14
_diffrn_reflns_limit_k_min -14
_diffrn_reflns_limit_l_max 8
_diffrn_reflns_limit_l_min -8
_diffrn_reflns_number 2730
_diffrn_reflns_theta_full 0.8
_diffrn_reflns_theta_max 0.8
_diffrn_reflns_theta_min 0.09
_exptl_absorpt_coefficient_mu 0
_exptl_crystal_colour white
_exptl_crystal_density_diffrn 2.2053
_exptl_crystal_description prism
_reflns_number_gt 555
_reflns_number_total 913
_cod_data_source_file d4cc06791f2.cif
_cod_data_source_block I
_cod_original_formula_sum 'Al5.80 O32 Si10.20, 5.873(Na)'
_cod_database_code 7134163

loop_
_space_group_symop_id
_space_group_symop_operation_xyz
1 x,y,z
2 -x,y+1/2,-z
3 -x,-y,-z
4 x,-y+1/2,z

loop_
_atom_site_label
_atom_site_type_symbol
_atom_site_fract_x
_atom_site_fract_y
_atom_site_fract_z
_atom_site_adp_type
_atom_site_U_iso_or_equiv
_atom_site_site_symmetry_multiplicity
_atom_site_occupancy
_atom_site_calc_flag
_atom_site_refinement_flags
_atom_site_disorder_assembly
_atom_site_disorder_group
si1 Si 0.45523 0.36179 0.911551 Uani 0.0268 4 0.6375 d . . .
si2 Si 0.505369 0.557298 0.733219 Uani 0.0312 4 0.6375 d . . .
si3 Si 0.067399 0.366313 0.694396 Uani 0.0374 4 0.6375 d . . .
si4 Si 0.792337 0.523232 0.578336 Uani 0.0301 4 0.6375 d . . .
al1 Al 0.45523 0.36179 0.911551 Uani 0.0268 4 0.3625 d . . .
al2 Al 0.505369 0.557298 0.733219 Uani 0.0312 4 0.3625 d . . .
al3 Al 0.067399 0.366313 0.694396 Uani 0.0374 4 0.3625 d . . .
al4 Al 0.792337 0.523232 0.578336 Uani 0.0301 4 0.3625 d . . .
o1 O -0.006483 0.25 0.691237 Uani 0.0348 2 1 d . . .
o2 O 0.878849 0.608062 0.488275 Uani 0.0425 4 1 d . . .
o3 O 0.461926 0.635511 0.870308 Uani 0.0429 4 1 d . . .
o4 O 0.245328 0.380348 0.866473 Uani 0.0621 4 1 d . . .
o5 O -0.070078 0.448166 0.725509 Uani 0.0406 4 1 d . . .
o6 O 0.668727 0.442342 0.441785 Uani 0.0478 4 1 d . . .
o7 O 0.680403 0.591297 0.680928 Uani 0.0448 4 1 d . . .
o8 O 0.545657 0.444861 0.82136 Uani 0.0521 4 1 d . . .
o9 O 0.493837 0.25 0.834787 Uani 0.0446 2 1 d . . .
na3 Na -0.135209 0.486297 0.988688 Uani 0.1192 4 0.4551 d . . .
na4 Na 0.293757 0.25 0.479253 Uani 0.9355 2 0.6082 d . . .
na1 Na 0.657359 0.25 0.627711 Uani 0.1075 2 0.4182 d . . .
na2 Na 0.162094 0.75 0.741419 Uani 0.4939 2 1 d . . .

loop_
_atom_site_aniso_label
_atom_site_aniso_type_symbol
_atom_site_aniso_U_11
_atom_site_aniso_U_22
_atom_site_aniso_U_33
_atom_site_aniso_U_12
_atom_site_aniso_U_13
_atom_site_aniso_U_23
si1 Si 0.01643 0.03848 0.03017 -0.0157 0.01429 0.00032
si2 Si 0.0193 0.0461 0.02428 -0.00771 0.00011 0.00291
si3 Si 0.02074 0.05084 0.05249 0.00866 0.02935 0.02015
si4 Si 0.03111 0.03546 0.03039 0.00306 0.01936 0.00377
al1 Al 0.01643 0.03848 0.03017 -0.0157 0.01429 0.00032
al2 Al 0.0193 0.0461 0.02428 -0.00771 0.00011 0.00291
al3 Al 0.02074 0.05084 0.05249 0.00866 0.02935 0.02015
al4 Al 0.03111 0.03546 0.03039 0.00306 0.01936 0.00377
o1 O 0.03463 0.04071 0.03546 0 0.0204 0
o2 O 0.04117 0.05225 0.04835 -0.0004 0.03581 0.01227
o3 O 0.05565 0.04483 0.02771 0.00465 0.01127 0.01052
o4 O 0.06491 0.07519 0.04324 0.00047 0.01072 -0.01997
o5 O 0.04205 0.04291 0.04565 0.01292 0.02666 -0.00628
o6 O 0.02621 0.09966 0.01759 0.0143 0.00626 -0.01191
o7 O 0.02069 0.04686 0.07126 0.01626 0.02036 0.01891
o8 O 0.06758 0.03564 0.05433 -0.01702 0.01929 0.01409
o9 O 0.06295 0.04176 0.04875 0 0.04749 0
na3 Na 0.08245 0.20249 0.03896 0.07305 -0.03617 -0.08992
na4 Na 1.56239 0.03873 2 0 1.78068 0
na1 Na 0.02097 0.31769 -0.01653 0 -0.00003 0
na2 Na 0.12511 0.7565 0.55703 0 0.0291 0

loop_
_atom_type_symbol
_atom_type_scat_source
Al International_Tables_Vol_C
Na International_Tables_Vol_C
O International_Tables_Vol_C
Si International_Tables_Vol_C

loop_
_exptl_crystal_face_index_h
_exptl_crystal_face_index_k
_exptl_crystal_face_index_l
_exptl_crystal_face_perp_dist
? ? ? ?

loop_
_geom_angle_atom_site_label_1
_geom_angle_atom_site_label_2
_geom_angle_atom_site_label_3
_geom_angle_site_symmetry_1
_geom_angle_site_symmetry_2
_geom_angle_site_symmetry_3
_geom_angle
_geom_angle_publ_flag
al1 si1 o4 . . . 0 ?
al1 si1 o8 . . . 0 ?
al1 si1 o9 . . . 0 ?
o4 si1 o8 . . . 111.854(17) ?
o4 si1 o9 . . . 109.870(13) ?
o8 si1 o9 . . . 105.759(14) ?
al2 si2 o3 . . . 0 ?
al2 si2 o7 . . . 0 ?
al2 si2 o8 . . . 0 ?
al2 si2 na3 . . 1_655 0 ?
o3 si2 o7 . . . 111.989(18) ?
o3 si2 o8 . . . 109.040(14) ?
o3 si2 na3 . . 1_655 94.24(2) ?
o7 si2 o8 . . . 106.297(13) ?
o7 si2 na3 . . 1_655 63.89(2) ?
o8 si2 na3 . . 1_655 54.524(8) ?
al3 si3 o1 . . . 0 ?
al3 si3 o5 . . . 0 ?
al3 si3 na3 . . 3_567 0 ?
o1 si3 o5 . . . 111.109(13) ?
o1 si3 na3 . . 3_567 124.394(12) ?
o5 si3 na3 . . 3_567 55.07(2) ?
al4 si4 o2 . . . 0 ?
al4 si4 o6 . . . 0 ?
al4 si4 o7 . . . 0 ?
al4 si4 na4 . . 2_656 0 ?
o2 si4 o6 . . . 113.605(19) ?
o2 si4 o7 . . . 103.109(15) ?
o2 si4 na4 . . 2_656 50.381(10) ?
o6 si4 o7 . . . 112.00(2) ?
o6 si4 na4 . . 2_656 117.196(15) ?
o7 si4 na4 . . 2_656 54.507(9) ?
si1 al1 al1 . . 4_555 0 ?
si1 al1 al2 . . 3_667 0 ?
si1 al1 o4 . . . 0 ?
si1 al1 o8 . . . 0 ?
si1 al1 o9 . . . 0 ?
si1 al1 na1 . . . 0 ?
al1 al1 al2 4_555 . 3_667 110.713(5) ?
al1 al1 o4 4_555 . . 98.523(3) ?
al1 al1 o8 4_555 . . 132.930(8) ?
al1 al1 o9 4_555 . . 27.761(6) ?
al1 al1 na1 4_555 . . 65.239(6) ?
al2 al1 o4 3_667 . . 88.83(3) ?
al2 al1 o8 3_667 . . 105.174(16) ?
al2 al1 o9 3_667 . . 133.972(8) ?
al2 al1 na1 3_667 . . 147.01(2) ?
o4 al1 o8 . . . 111.854(17) ?
o4 al1 o9 . . . 109.870(13) ?
o4 al1 na1 . . . 124.01(2) ?
o8 al1 o9 . . . 105.759(14) ?
o8 al1 na1 . . . 68.014(13) ?
o9 al1 na1 . . . 37.747(2) ?
si2 al2 al1 . . 3_667 0 ?
si2 al2 al4 . . . 0 ?
si2 al2 o3 . . . 0 ?
si2 al2 o6 . . 3_666 0 ?
si2 al2 o7 . . . 0 ?
si2 al2 o8 . . . 0 ?
si2 al2 na3 . . 1_655 0 ?
al1 al2 al4 3_667 . . 125.44(3) ?
al1 al2 o3 3_667 . . 26.213(14) ?
al1 al2 o6 3_667 . 3_666 129.86(2) ?
al1 al2 o7 3_667 . . 106.82(3) ?
al1 al2 o8 3_667 . . 86.907(13) ?
al1 al2 na3 3_667 . 1_655 69.65(3) ?
al4 al2 o3 . . . 137.161(16) ?
al4 al2 o6 . . 3_666 101.84(3) ?
al4 al2 o7 . . . 26.095(10) ?
al4 al2 o8 . . . 88.180(12) ?
al4 al2 na3 . . 1_655 63.69(3) ?
o3 al2 o6 . . 3_666 106.52(2) ?
o3 al2 o7 . . . 111.989(18) ?
o3 al2 o8 . . . 109.040(14) ?
o3 al2 na3 . . 1_655 94.24(2) ?
o6 al2 o7 3_666 . . 110.46(3) ?
o6 al2 o8 3_666 . . 112.624(9) ?
o6 al2 na3 3_666 . 1_655 158.801(15) ?
o7 al2 o8 . . . 106.297(13) ?
o7 al2 na3 . . 1_655 63.89(2) ?
o8 al2 na3 . . 1_655 54.524(8) ?
si3 al3 al4 . . 1_455 0 ?
si3 al3 o1 . . . 0 ?
si3 al3 o2 . . 3_666 0 ?
si3 al3 o5 . . . 0 ?
si3 al3 na3 . . 3_567 0 ?
si3 al3 na4 . . . 0 ?
al4 al3 o1 1_455 . . 113.967(15) ?
al4 al3 o2 1_455 . 3_666 86.57(2) ?
al4 al3 o5 1_455 . . 26.620(17) ?
al4 al3 na3 1_455 . 3_567 76.78(2) ?
al4 al3 na4 1_455 . . 129.669(19) ?
o1 al3 o2 . . 3_666 110.799(10) ?
o1 al3 o5 . . . 111.109(13) ?
o1 al3 na3 . . 3_567 124.394(12) ?
o1 al3 na4 . . . 79.114(12) ?
o2 al3 o5 3_666 . . 111.377(18) ?
o2 al3 na3 3_666 . 3_567 124.539(14) ?
o2 al3 na4 3_666 . . 45.399(14) ?
o5 al3 na3 . . 3_567 55.07(2) ?
o5 al3 na4 . . . 156.078(15) ?
na3 al3 na4 3_567 . . 137.58(2) ?
si4 al4 al2 . . . 0 ?
si4 al4 al3 . . 1_655 0 ?
si4 al4 o2 . . . 0 ?
si4 al4 o5 . . 1_655 0 ?
si4 al4 o6 . . . 0 ?
si4 al4 o7 . . . 0 ?
si4 al4 na3 . . 1_655 0 ?
si4 al4 na4 . . 2_656 0 ?
al2 al4 al3 . . 1_655 124.839(17) ?
al2 al4 o2 . . . 125.783(11) ?
al2 al4 o5 . . 1_655 102.78(2) ?
al2 al4 o6 . . . 89.29(2) ?
al2 al4 o7 . . . 25.977(9) ?
al2 al4 na3 . . 1_655 61.35(3) ?
al2 al4 na4 . . 2_656 75.405(6) ?
al3 al4 o2 1_655 . . 104.108(17) ?
al3 al4 o5 1_655 . 1_655 25.296(17) ?
al3 al4 o6 1_655 . . 91.07(2) ?
al3 al4 o7 1_655 . . 132.787(19) ?
al3 al4 na3 1_655 . 1_655 70.96(2) ?
al3 al4 na4 1_655 . 2_656 146.853(5) ?
o2 al4 o5 . . 1_655 116.403(19) ?
o2 al4 o6 . . . 113.605(19) ?
o2 al4 o7 . . . 103.109(15) ?
o2 al4 na3 . . 1_655 126.833(17) ?
o2 al4 na4 . . 2_656 50.381(10) ?
o5 al4 o6 1_655 . . 104.28(2) ?
o5 al4 o7 1_655 . . 107.49(2) ?
o5 al4 na3 1_655 . 1_655 45.68(2) ?
o5 al4 na4 1_655 . 2_656 138.357(6) ?
o6 al4 o7 . . . 112.00(2) ?
o6 al4 na3 . . 1_655 119.307(19) ?
o6 al4 na4 . . 2_656 117.196(15) ?
o7 al4 na3 . . 1_655 61.83(2) ?
o7 al4 na4 . . 2_656 54.507(9) ?
na3 al4 na4 1_655 . 2_656 105.530(6) ?
si3 o1 si3 . . 4_555 137.822(11) ?
si3 o1 al3 . . . 0 ?
si3 o1 al3 . . 4_555 137.822(11) ?
si3 o1 al3 4_555 . . 137.822(11) ?
si3 o1 al3 4_555 . 4_555 0 ?
al3 o1 al3 . . 4_555 137.822(11) ?
si4 o2 al3 . . 3_666 142.553(11) ?
si4 o2 al4 . . . 0 ?
si4 o2 na4 . . 2_656 98.545(15) ?
al3 o2 al4 3_666 . . 142.553(11) ?
al3 o2 na4 3_666 . 2_656 104.227(15) ?
al4 o2 na4 . . 2_656 98.545(15) ?
si2 o3 al2 . . . 0 ?
si1 o4 al1 . . . 0 ?
si1 o4 na3 . . 3_567 119.865(18) ?
al1 o4 na3 . . 3_567 119.865(18) ?
si3 o5 al3 . . . 0 ?
si3 o5 al4 . . 1_455 128.085(19) ?
si3 o5 na3 . . . 127.94(2) ?
al3 o5 al4 . . 1_455 128.085(19) ?
al3 o5 na3 . . . 127.94(2) ?
al4 o5 na3 1_455 . . 103.93(2) ?
si4 o6 al2 . . 3_666 139.580(11) ?
si4 o6 al4 . . . 0 ?
al2 o6 al4 3_666 . . 139.580(11) ?
si2 o7 si4 . . . 127.929(13) ?
si2 o7 al2 . . . 0 ?
si2 o7 al4 . . . 127.929(13) ?
si4 o7 al2 . . . 127.929(13) ?
si4 o7 al4 . . . 0 ?
al2 o7 al4 . . . 127.929(13) ?
si1 o8 si2 . . . 139.216(12) ?
si1 o8 al1 . . . 0 ?
si1 o8 al2 . . . 139.216(12) ?
si2 o8 al1 . . . 139.216(12) ?
si2 o8 al2 . . . 0 ?
al1 o8 al2 . . . 139.216(12) ?
si1 o9 si1 . . 4_555 124.479(13) ?
si1 o9 al1 . . . 0 ?
si1 o9 al1 . . 4_555 124.479(13) ?
si1 o9 na1 . . . 117.405(7) ?
si1 o9 al1 4_555 . . 124.479(13) ?
si1 o9 al1 4_555 . 4_555 0 ?
si1 o9 na1 4_555 . . 117.405(7) ?
al1 o9 al1 . . 4_555 124.479(13) ?
al1 o9 na1 . . . 117.405(7) ?
al1 o9 na1 4_555 . . 117.405(7) ?
si2 na3 si3 1_455 . 3_567 105.39(2) ?
si2 na3 al2 1_455 . 1_455 0 ?
si2 na3 al3 1_455 . 3_567 105.39(2) ?
si2 na3 al4 1_455 . 1_455 54.96(3) ?
si2 na3 o4 1_455 . 3_567 73.23(2) ?
si2 na3 o5 1_455 . . 82.63(3) ?
si2 na3 na3 1_455 . 3_567 135.52(2) ?
si2 na3 na2 1_455 . 2_547 114.748(16) ?
si3 na3 al2 3_567 . 1_455 105.39(2) ?
si3 na3 al3 3_567 . 3_567 0 ?
si3 na3 al4 3_567 . 1_455 133.319(11) ?
si3 na3 o4 3_567 . 3_567 32.457(18) ?
si3 na3 o5 3_567 . . 145.975(14) ?
si3 na3 na3 3_567 . 3_567 83.91(2) ?
si3 na3 na2 3_567 . 2_547 93.175(16) ?
al2 na3 al3 1_455 . 3_567 105.39(2) ?
al2 na3 al4 1_455 . 1_455 54.96(3) ?
al2 na3 o4 1_455 . 3_567 73.23(2) ?
al2 na3 o5 1_455 . . 82.63(3) ?
al2 na3 na3 1_455 . 3_567 135.52(2) ?
al2 na3 na2 1_455 . 2_547 114.748(16) ?
al3 na3 al4 3_567 . 1_455 133.319(11) ?
al3 na3 o4 3_567 . 3_567 32.457(18) ?
al3 na3 o5 3_567 . . 145.975(14) ?
al3 na3 na3 3_567 . 3_567 83.91(2) ?
al3 na3 na2 3_567 . 2_547 93.175(16) ?
al4 na3 o4 1_455 . 3_567 114.076(15) ?
al4 na3 o5 1_455 . . 30.392(17) ?
al4 na3 na3 1_455 . 3_567 86.69(3) ?
al4 na3 na2 1_455 . 2_547 133.051(7) ?
o4 na3 o5 3_567 . . 142.293(9) ?
o4 na3 na3 3_567 . 3_567 109.895(16) ?
o4 na3 na2 3_567 . 2_547 102.641(15) ?
o5 na3 na3 . . 3_567 68.71(3) ?
o5 na3 na2 . . 2_547 113.765(11) ?
na3 na3 na2 3_567 . 2_547 107.843(18) ?
si4 na4 si4 2_646 . 3_666 152.918(9) ?
si4 na4 al3 2_646 . . 113.671(9) ?
si4 na4 al3 2_646 . 4_555 59.147(8) ?
si4 na4 al4 2_646 . 2_646 0 ?
si4 na4 al4 2_646 . 3_666 152.918(9) ?
si4 na4 o2 2_646 . 2_646 31.074(7) ?
si4 na4 o2 2_646 . 3_666 131.489(11) ?
si4 na4 na1 2_646 . . 103.096(5) ?
si4 na4 na2 2_646 . 2_546 76.675(5) ?
si4 na4 al3 3_666 . . 59.147(8) ?
si4 na4 al3 3_666 . 4_555 113.671(9) ?
si4 na4 al4 3_666 . 2_646 152.918(9) ?
si4 na4 al4 3_666 . 3_666 0 ?
si4 na4 o2 3_666 . 2_646 131.489(11) ?
si4 na4 o2 3_666 . 3_666 31.074(7) ?
si4 na4 na1 3_666 . . 103.096(5) ?
si4 na4 na2 3_666 . 2_546 76.675(5) ?
al3 na4 al3 . . 4_555 56.098(13) ?
al3 na4 al4 . . 2_646 113.671(9) ?
al3 na4 al4 . . 3_666 59.147(8) ?
al3 na4 o2 . . 2_646 82.643(15) ?
al3 na4 o2 . . 3_666 30.375(11) ?
al3 na4 na1 . . . 116.38(2) ?
al3 na4 na2 . . 2_546 67.42(2) ?
al3 na4 al4 4_555 . 2_646 59.147(8) ?
al3 na4 al4 4_555 . 3_666 113.671(9) ?
al3 na4 o2 4_555 . 2_646 30.375(11) ?
al3 na4 o2 4_555 . 3_666 82.643(15) ?
al3 na4 na1 4_555 . . 116.38(2) ?
al3 na4 na2 4_555 . 2_546 67.42(2) ?
al4 na4 al4 2_646 . 3_666 152.918(9) ?
al4 na4 o2 2_646 . 2_646 31.074(7) ?
al4 na4 o2 2_646 . 3_666 131.489(11) ?
al4 na4 na1 2_646 . . 103.096(5) ?
al4 na4 na2 2_646 . 2_546 76.675(5) ?
al4 na4 o2 3_666 . 2_646 131.489(11) ?
al4 na4 o2 3_666 . 3_666 31.074(7) ?
al4 na4 na1 3_666 . . 103.096(5) ?
al4 na4 na2 3_666 . 2_546 76.675(5) ?
o2 na4 o2 2_646 . 3_666 102.742(15) ?
o2 na4 na1 2_646 . . 121.240(12) ?
o2 na4 na2 2_646 . 2_546 60.646(13) ?
o2 na4 na1 3_666 . . 121.240(12) ?
o2 na4 na2 3_666 . 2_546 60.646(13) ?
na1 na4 na2 . . 2_546 175.56(2) ?
al1 na1 al1 . . 4_555 49.523(12) ?
al1 na1 o9 . . . 24.847(6) ?
al1 na1 na4 . . . 70.10(3) ?
al1 na1 na2 . . 2_646 154.284(8) ?
al1 na1 o9 4_555 . . 24.847(6) ?
al1 na1 na4 4_555 . . 70.10(3) ?
al1 na1 na2 4_555 . 2_646 154.284(8) ?
o9 na1 na4 . . . 65.85(3) ?
o9 na1 na2 . . 2_646 170.70(2) ?
na4 na1 na2 . . 2_646 104.85(3) ?
na3 na2 na3 2_557 . 3_567 107.781(15) ?
na3 na2 na4 2_557 . 2_556 93.847(18) ?
na3 na2 na1 2_557 . 2_656 124.314(9) ?
na3 na2 na4 3_567 . 2_556 93.847(18) ?
na3 na2 na1 3_567 . 2_656 124.314(9) ?
na4 na2 na1 2_556 . 2_656 100.41(3) ?

loop_
_geom_bond_atom_site_label_1
_geom_bond_atom_site_label_2
_geom_bond_site_symmetry_1
_geom_bond_site_symmetry_2
_geom_bond_distance
_geom_bond_publ_flag
si1 al1 . . 0 ?
si1 o4 . . 1.6435(7) ?
si1 o8 . . 1.6009(4) ?
si1 o9 . . 1.6582(5) ?
si2 al2 . . 0 ?
si2 o3 . . 1.6244(4) ?
si2 o7 . . 1.6476(5) ?
si2 o8 . . 1.6316(6) ?
si2 na3 . 1_655 3.1801(18) ?
si3 al3 . . 0 ?
si3 o1 . . 1.6363(6) ?
si3 o5 . . 1.6147(4) ?
si3 na3 . 3_567 3.1386(10) ?
si4 al4 . . 0 ?
si4 o2 . . 1.5980(4) ?
si4 o6 . . 1.6475(7) ?
si4 o7 . . 1.6546(5) ?
si4 na4 . 2_656 3.0617(12) ?
al1 al1 . 4_555 2.9347(12) ?
al1 al2 . 3_667 3.0028(11) ?
al1 o4 . . 1.6435(7) ?
al1 o8 . . 1.6009(4) ?
al1 o9 . . 1.6582(5) ?
al1 na1 . . 3.5034(10) ?
al2 al4 . . 2.9671(10) ?
al2 o3 . . 1.6244(4) ?
al2 o6 . 3_666 1.6860(11) ?
al2 o7 . . 1.6476(5) ?
al2 o8 . . 1.6316(6) ?
al2 na3 . 1_655 3.1801(18) ?
al3 al4 . 1_455 2.9744(10) ?
al3 o1 . . 1.6363(6) ?
al3 o2 . 3_666 1.6937(6) ?
al3 o5 . . 1.6147(4) ?
al3 na3 . 3_567 3.1386(10) ?
al3 na4 . . 3.2468(9) ?
al4 o2 . . 1.5980(4) ?
al4 o5 . 1_655 1.6932(7) ?
al4 o6 . . 1.6475(7) ?
al4 o7 . . 1.6546(5) ?
al4 na3 . 1_655 3.2485(14) ?
al4 na4 . 2_656 3.0617(12) ?
o2 na4 . 2_656 2.3849(7) ?
o4 na3 . 3_567 2.4153(6) ?
o5 na3 . . 2.3946(8) ?
o9 na1 . . 2.4158(9) ?
na3 na3 . 3_567 2.1647(9) ?
na3 na2 . 2_547 3.8392(11) ?
na4 na1 . . 2.8312(15) ?
na4 na2 . 2_546 3.596(2) ?
na1 na2 . 2_646 3.6880(13) ?

loop_
_geom_hbond_atom_site_label_D
_geom_hbond_atom_site_label_H
_geom_hbond_atom_site_label_A
_geom_hbond_site_symmetry_D
_geom_hbond_site_symmetry_H
_geom_hbond_site_symmetry_A
_geom_hbond_distance_DH
_geom_hbond_distance_HA
_geom_hbond_distance_DA
_geom_hbond_angle_DHA
_geom_hbond_publ_flag
? ? ? ? ? ? ? ? ? ? ?

loop_
_geom_torsion_atom_site_label_1
_geom_torsion_atom_site_label_2
_geom_torsion_atom_site_label_3
_geom_torsion_atom_site_label_4
_geom_torsion_site_symmetry_1
_geom_torsion_site_symmetry_2
_geom_torsion_site_symmetry_3
_geom_torsion_site_symmetry_4
_geom_torsion
_geom_torsion_publ_flag
? ? ? ? ? ? ? ? ? ?

loop_
_restr_angle_atom_site_label_1
_restr_angle_site_symmetry_1
_restr_angle_atom_site_label_2
_restr_angle_site_symmetry_2
_restr_angle_atom_site_label_3
_restr_angle_site_symmetry_3
_restr_angle_target
_restr_angle_target_weight_param
? ? ? ? ? ? ? ?

loop_
_restr_distance_atom_site_label_1
_restr_distance_site_symmetry_1
_restr_distance_atom_site_label_2
_restr_distance_site_symmetry_2
_restr_distance_target
_restr_distance_target_weight_param
? ? ? ? ? ?

loop_
_restr_equal_angle_atom_site_label_1
_restr_equal_angle_site_symmetry_1
_restr_equal_angle_atom_site_label_2
_restr_equal_angle_site_symmetry_2
_restr_equal_angle_atom_site_label_3
_restr_equal_angle_site_symmetry_3
_restr_equal_angle_class_class_id
_restr_equal_angle_class_target_weight_param
? ? ? ? ? ? ? ?

loop_
_restr_equal_distance_atom_site_label_1
_restr_equal_distance_site_symmetry_1
_restr_equal_distance_atom_site_label_2
_restr_equal_distance_site_symmetry_2
_restr_equal_distance_class_class_id
_restr_equal_distance_class_target_weight_param
? ? ? ? ? ?

loop_
_restr_equal_torsion_atom_site_label_1
_restr_equal_torsion_site_symmetry_1
_restr_equal_torsion_atom_site_label_2
_restr_equal_torsion_site_symmetry_2
_restr_equal_torsion_atom_site_label_3
_restr_equal_torsion_site_symmetry_3
_restr_equal_torsion_atom_site_label_4
_restr_equal_torsion_site_symmetry_4
_restr_equal_torsion_class_class_id
_restr_equal_torsion_class_target_weight_param
? ? ? ? ? ? ? ? ? ?

loop_
_restr_torsion_atom_site_label_1
_restr_torsion_site_symmetry_1
_restr_torsion_atom_site_label_2
_restr_torsion_site_symmetry_2
_restr_torsion_atom_site_label_3
_restr_torsion_site_symmetry_3
_restr_torsion_atom_site_label_4
_restr_torsion_site_symmetry_4
_restr_torsion_angle_target
_restr_torsion_weight_param
? ? ? ? ? ? ? ? ? ?

loop_
_twin_individual_id
_twin_individual_mass_fraction_refined
_twin_individual_twin_matrix_11
_twin_individual_twin_matrix_12
_twin_individual_twin_matrix_13
_twin_individual_twin_matrix_21
_twin_individual_twin_matrix_22
_twin_individual_twin_matrix_23
_twin_individual_twin_matrix_31
_twin_individual_twin_matrix_32
_twin_individual_twin_matrix_33
? ? ? ? ? ? ? ? ? ? ?

loop_
_jana_atom_site_adp_c_label
_jana_atom_site_adp_c_type_symbol
_jana_atom_site_adp_c_111
_jana_atom_site_adp_c_112
_jana_atom_site_adp_c_113
_jana_atom_site_adp_c_122
_jana_atom_site_adp_c_123
_jana_atom_site_adp_c_133
_jana_atom_site_adp_c_222
_jana_atom_site_adp_c_223
_jana_atom_site_adp_c_233
_jana_atom_site_adp_c_333
? ? ? ? ? ? ? ? ? ? ? ?

loop_
_jana_atom_site_adp_d_label
_jana_atom_site_adp_d_type_symbol
_jana_atom_site_adp_d_1111
_jana_atom_site_adp_d_1112
_jana_atom_site_adp_d_1113
_jana_atom_site_adp_d_1122
_jana_atom_site_adp_d_1123
_jana_atom_site_adp_d_1133
_jana_atom_site_adp_d_1222
_jana_atom_site_adp_d_1223
_jana_atom_site_adp_d_1233
_jana_atom_site_adp_d_1333
_jana_atom_site_adp_d_2222
_jana_atom_site_adp_d_2223
_jana_atom_site_adp_d_2233
_jana_atom_site_adp_d_2333
_jana_atom_site_adp_d_3333
? ? ? ? ? ? ? ? ? ? ? ? ? ? ? ? ?

loop_
_jana_atom_site_adp_e_label
_jana_atom_site_adp_e_type_symbol
_jana_atom_site_adp_e_11111
_jana_atom_site_adp_e_11112
_jana_atom_site_adp_e_11113
_jana_atom_site_adp_e_11122
_jana_atom_site_adp_e_11123
_jana_atom_site_adp_e_11133
_jana_atom_site_adp_e_11222
_jana_atom_site_adp_e_11223
_jana_atom_site_adp_e_11233
_jana_atom_site_adp_e_11333
_jana_atom_site_adp_e_12222
_jana_atom_site_adp_e_12223
_jana_atom_site_adp_e_12233
_jana_atom_site_adp_e_12333
_jana_atom_site_adp_e_13333
_jana_atom_site_adp_e_22222
_jana_atom_site_adp_e_22223
_jana_atom_site_adp_e_22233
_jana_atom_site_adp_e_22333
_jana_atom_site_adp_e_23333
_jana_atom_site_adp_e_33333
? ? ? ? ? ? ? ? ? ? ? ? ? ? ? ? ? ? ? ? ? ? ?

loop_
_jana_atom_site_adp_f_label
_jana_atom_site_adp_f_type_symbol
_jana_atom_site_adp_f_111111
_jana_atom_site_adp_f_111112
_jana_atom_site_adp_f_111113
_jana_atom_site_adp_f_111122
_jana_atom_site_adp_f_111123
_jana_atom_site_adp_f_111133
_jana_atom_site_adp_f_111222
_jana_atom_site_adp_f_111223
_jana_atom_site_adp_f_111233
_jana_atom_site_adp_f_111333
_jana_atom_site_adp_f_112222
_jana_atom_site_adp_f_112223
_jana_atom_site_adp_f_112233
_jana_atom_site_adp_f_112333
_jana_atom_site_adp_f_113333
_jana_atom_site_adp_f_122222
_jana_atom_site_adp_f_122223
_jana_atom_site_adp_f_122233
_jana_atom_site_adp_f_122333
_jana_atom_site_adp_f_123333
_jana_atom_site_adp_f_133333
_jana_atom_site_adp_f_222222
_jana_atom_site_adp_f_222223
_jana_atom_site_adp_f_222233
_jana_atom_site_adp_f_222333
_jana_atom_site_adp_f_223333
_jana_atom_site_adp_f_233333
_jana_atom_site_adp_f_333333
? ? ? ? ? ? ? ? ? ? ? ? ? ? ? ? ? ? ? ? ? ? ? ? ? ? ? ? ? ?
